data_7153944
loop_
_publ_author_name
'Li, Fuying'
'Cheng, Kejun'
'Antoline, Joshua F. G.'
'Iyer, Malliga R.'
'Matyas, Gary R.'
'Torres, Oscar B.'
'Jalah, Rashmi'
'Beck, Zoltan'
'Alving, Carl R.'
'Parrish, Damon A.'
'Deschamps, Jeffrey R.'
'Jacobson, Arthur E.'
'Rice, Kenner C.'

_publ_section_title
;
 Synthesis and immunological effects of heroin vaccines.
;
_journal_issue 37
_journal_name_full 'Organic &amp; biomolecular chemistry'
_journal_page_first 7211
_journal_page_last 7232
_journal_paper_doi 10.1039/c4ob01053a
_journal_volume 12
_journal_year 2014
_chemical_absolute_configuration ad
_chemical_formula_moiety 'C17 H24 N2 O, 0.89(C H4 O), 2(Br)'
_chemical_formula_sum 'C17.9 H27.58 Br2 N2 O1.9'
_chemical_formula_weight 460.86
_chemical_name_systematic
; 
 ? 
;
_space_group_IT_number 4
_symmetry_cell_setting monoclinic
_symmetry_space_group_name_Hall 'P 2yb'
_symmetry_space_group_name_H-M 'P 1 21 1'
_atom_sites_solution_hydrogens geom
_atom_sites_solution_primary direct
_atom_sites_solution_secondary difmap
_audit_creation_method SHELXL-97
_cell_angle_alpha 90.00
_cell_angle_beta 106.1160(10)
_cell_angle_gamma 90.00
_cell_formula_units_Z 2
_cell_length_a 8.1091(2)
_cell_length_b 11.2247(3)
_cell_length_c 11.0425(4)
_cell_measurement_reflns_used 7606
_cell_measurement_temperature 150(2)
_cell_measurement_theta_max 29.12
_cell_measurement_theta_min 2.64
_cell_volume 965.61(5)
_computing_cell_refinement 'Bruker SMART v5.631 (Bruker, 2001)'
_computing_data_collection 'Bruker SMART v5.631 (Bruker, 2001)'
_computing_data_reduction
;
Bruker SAINT v6.45A (Bruker, 2002), Bruker XPREP v6.14 (Bruker, 2001)
;
_computing_molecular_graphics 'Bruker SHELXTL v6.14 (Bruker, 2000b)'
_computing_publication_material 'Bruker SHELXTL v6.14 (Bruker, 2000b)'
_computing_structure_refinement 'Bruker SHELXTL v6.14 (Bruker, 2000b)'
_computing_structure_solution 'Bruker SHELXTL v6.14 (Bruker, 2000b)'
_diffrn_ambient_temperature 150(2)
_diffrn_measured_fraction_theta_full 0.984
_diffrn_measured_fraction_theta_max 0.984
_diffrn_measurement_device_type 'Bruker SMART APEX II CCD'
_diffrn_measurement_method '\w scans'
_diffrn_radiation_monochromator graphite
_diffrn_radiation_source 'fine-focus sealed tube'
_diffrn_radiation_type MoK\a
_diffrn_radiation_wavelength 0.71073
_diffrn_reflns_av_R_equivalents 0.0662
_diffrn_reflns_av_sigmaI/netI 0.0560
_diffrn_reflns_limit_h_max 11
_diffrn_reflns_limit_h_min -8
_diffrn_reflns_limit_k_max 15
_diffrn_reflns_limit_k_min -15
_diffrn_reflns_limit_l_max 15
_diffrn_reflns_limit_l_min -15
_diffrn_reflns_number 11213
_diffrn_reflns_theta_full 29.14
_diffrn_reflns_theta_max 29.14
_diffrn_reflns_theta_min 1.92
_exptl_absorpt_coefficient_mu 4.210
_exptl_absorpt_correction_T_max 0.5399
_exptl_absorpt_correction_T_min 0.4039
_exptl_absorpt_correction_type multi-scan
_exptl_absorpt_process_details 'SADABS v2.10 (Bruker, 2000c)'
_exptl_crystal_colour colourless
_exptl_crystal_density_diffrn 1.585
_exptl_crystal_density_method 'not measured'
_exptl_crystal_description prisim
_exptl_crystal_F_000 468.2
_exptl_crystal_size_max 0.263
_exptl_crystal_size_mid 0.221
_exptl_crystal_size_min 0.167
_refine_diff_density_max 1.622
_refine_diff_density_min -0.749
_refine_diff_density_rms 0.111
_refine_ls_abs_structure_details 'Flack H D (1983), Acta Cryst. A39, 876-881'
_refine_ls_abs_structure_Flack -0.002(8)
_refine_ls_extinction_method none
_refine_ls_goodness_of_fit_ref 1.016
_refine_ls_hydrogen_treatment mixed
_refine_ls_matrix_type full
_refine_ls_number_parameters 222
_refine_ls_number_reflns 5047
_refine_ls_number_restraints 9
_refine_ls_restrained_S_all 1.015
_refine_ls_R_factor_all 0.0412
_refine_ls_R_factor_gt 0.0393
_refine_ls_shift/su_max 0.126
_refine_ls_shift/su_mean 0.003
_refine_ls_structure_factor_coef Fsqd
_refine_ls_weighting_details 'calc w=1/[\s^2^(Fo^2^)+(0.0747P)^2^+0.0000P] where P=(Fo^2^+2Fc^2^)/3'
_refine_ls_weighting_scheme calc
_refine_ls_wR_factor_gt 0.1040
_refine_ls_wR_factor_ref 0.1051
_reflns_number_gt 4728
_reflns_number_total 5047
_reflns_threshold_expression I>2\s(I)
_cod_data_source_file c4ob01053a2.cif
_cod_data_source_block knih94
_cod_depositor_comments 'Adding full bibliography for 7153941--7153944.cif.'
_cod_original_sg_symbol_H-M 'P 21'
_cod_original_formula_sum 'C17.90 H27.58 Br2 N2 O1.90'
_cod_database_code 7153944

loop_
_symmetry_equiv_pos_as_xyz
'x, y, z'
'-x, y+1/2, -z'

loop_
_atom_site_label
_atom_site_type_symbol
_atom_site_fract_x
_atom_site_fract_y
_atom_site_fract_z
_atom_site_U_iso_or_equiv
_atom_site_adp_type
_atom_site_occupancy
_atom_site_symmetry_multiplicity
_atom_site_calc_flag
_atom_site_refinement_flags
Br1 Br -0.50124(4) 0.58825(3) 0.47253(3) 0.02301(7) Uani 1 1 d .
Br2 Br -0.56895(5) 0.92645(3) 0.85276(3) 0.03209(10) Uani 1 1 d .
C1 C -1.2113(5) 1.1143(3) 0.1995(3) 0.0233(7) Uani 1 1 d .
H1A H -1.3073 1.1664 0.1776 0.028 Uiso 1 1 calc R
C2 C -1.0489(5) 1.1575(3) 0.2044(3) 0.0286(8) Uani 1 1 d .
H2A H -1.0373 1.2384 0.1827 0.034 Uiso 1 1 calc R
C3 C -0.9007(4) 1.0854(3) 0.2404(3) 0.0257(6) Uani 1 1 d .
H3A H -0.7895 1.1158 0.2460 0.031 Uiso 1 1 calc R
C4 C -0.9277(4) 0.9675(3) 0.2671(3) 0.0193(6) Uani 1 1 d .
O5 O -0.8026(3) 0.8837(2) 0.3179(2) 0.0202(4) Uani 1 1 d .
C5 C -0.8877(4) 0.7858(3) 0.3656(3) 0.0157(5) Uani 1 1 d .
H5A H -0.8427 0.7075 0.3453 0.019 Uiso 1 1 calc R
C6 C -0.8532(4) 0.7986(3) 0.5093(3) 0.0165(6) Uani 1 1 d .
H6A H -0.8784 0.7207 0.5442 0.020 Uiso 1 1 calc R
N6 N -0.6672(3) 0.8265(2) 0.5643(3) 0.0194(5) Uiso 1 1 d .
H6B H -0.6441 0.8337 0.6494 0.029 Uiso 1 1 calc R
H6C H -0.6417 0.8962 0.5313 0.029 Uiso 1 1 calc R
H6D H -0.6025 0.7668 0.5455 0.029 Uiso 1 1 calc R
C7 C -0.9640(4) 0.8943(3) 0.5454(3) 0.0201(6) Uani 1 1 d .
H7A H -0.9453 0.9712 0.5071 0.024 Uiso 1 1 calc R
H7B H -0.9294 0.9043 0.6381 0.024 Uiso 1 1 calc R
C8 C -1.1553(4) 0.8614(3) 0.5004(3) 0.0212(7) Uani 1 1 d .
H8A H -1.2238 0.9356 0.4837 0.025 Uiso 1 1 calc R
H8B H -1.1867 0.8183 0.5690 0.025 Uiso 1 1 calc R
C9 C -1.2042(4) 0.7830(3) 0.3797(3) 0.0165(6) Uani 1 1 d .
H9A H -1.2054 0.6976 0.4053 0.020 Uiso 1 1 calc R
C10 C -1.3850(4) 0.8164(3) 0.2953(3) 0.0165(6) Uani 1 1 d .
H10A H -1.4668 0.8107 0.3483 0.020 Uiso 1 1 calc R
C11 C -1.4011(4) 0.9433(3) 0.2379(3) 0.0191(6) Uani 1 1 d .
H11A H -1.4841 0.9411 0.1532 0.023 Uiso 1 1 calc R
H11B H -1.4484 0.9971 0.2911 0.023 Uiso 1 1 calc R
C12 C -1.2344(4) 0.9947(3) 0.2265(3) 0.0186(6) Uani 1 1 d .
C13 C -1.0904(4) 0.9230(3) 0.2543(2) 0.0159(5) Uani 1 1 d .
C14 C -1.0803(4) 0.7964(3) 0.2968(3) 0.0145(5) Uani 1 1 d .
C15 C -1.1322(4) 0.7074(3) 0.1865(3) 0.0166(6) Uani 1 1 d .
H15A H -1.0560 0.7183 0.1311 0.020 Uiso 1 1 calc R
H15B H -1.1159 0.6252 0.2202 0.020 Uiso 1 1 calc R
C16 C -1.3178(4) 0.7233(3) 0.1091(3) 0.0187(6) Uani 1 1 d .
H16A H -1.3306 0.8000 0.0632 0.022 Uiso 1 1 calc R
H16B H -1.3501 0.6583 0.0463 0.022 Uiso 1 1 calc R
N17 N -1.4346(3) 0.7214(2) 0.1939(2) 0.0175(5) Uiso 1 1 d .
H17D H -1.4185 0.6482 0.2350 0.021 Uiso 1 1 calc R
C17 C -1.6177(4) 0.7264(3) 0.1189(3) 0.0232(7) Uani 1 1 d .
H17A H -1.6454 0.6557 0.0650 0.035 Uiso 1 1 calc R
H17B H -1.6373 0.7981 0.0663 0.035 Uiso 1 1 calc R
H17C H -1.6911 0.7285 0.1761 0.035 Uiso 1 1 calc R
O1S O -0.8538(3) 0.4699(5) 0.2072(4) 0.0670(15) Uani 0.888(9) 1 d PD
H1S H -0.7468(7) 0.4498(17) 0.2413(5) 0.100 Uiso 0.888(9) 1 d PD
C1S C -0.9197(2) 0.45030(19) 0.0875(3) 0.0443(13) Uani 0.888(9) 1 d PD
H1SA H -0.8930(7) 0.4909(5) 0.0188(5) 0.053 Uiso 0.888(9) 1 d PD
H1SB H -1.0380(3) 0.4270(6) 0.0583(8) 0.053 Uiso 0.888(9) 1 d PD
H1SC H -0.8534(7) 0.3782(4) 0.1014(9) 0.053 Uiso 0.888(9) 1 d PD

loop_
_atom_site_aniso_label
_atom_site_aniso_U_11
_atom_site_aniso_U_22
_atom_site_aniso_U_33
_atom_site_aniso_U_23
_atom_site_aniso_U_13
_atom_site_aniso_U_12
Br1 0.02275(13) 0.01583(13) 0.03322(15) 0.00399(12) 0.01237(11) 0.00296(12)
Br2 0.0509(2) 0.01757(15) 0.01894(13) 0.00215(12) -0.00504(13) -0.00590(14)
C1 0.0319(16) 0.0169(15) 0.0196(13) 0.0006(11) 0.0045(12) 0.0060(12)
C2 0.044(2) 0.0169(14) 0.0245(14) 0.0046(12) 0.0086(14) -0.0058(15)
C3 0.0333(15) 0.0207(14) 0.0236(13) 0.0021(14) 0.0087(12) -0.0054(15)
C4 0.0220(14) 0.0212(14) 0.0152(12) 0.0007(10) 0.0060(11) -0.0004(12)
O5 0.0182(10) 0.0212(10) 0.0224(10) 0.0028(8) 0.0077(8) -0.0017(8)
C5 0.0163(13) 0.0149(13) 0.0169(12) 0.0010(10) 0.0061(10) 0.0020(10)
C6 0.0173(14) 0.0165(12) 0.0152(12) -0.0004(11) 0.0036(10) 0.0016(11)
C7 0.0197(14) 0.0245(16) 0.0165(12) -0.0043(11) 0.0057(11) 0.0026(11)
C8 0.0158(14) 0.0322(17) 0.0156(13) -0.0011(12) 0.0046(11) 0.0043(13)
C9 0.0170(13) 0.0180(14) 0.0141(11) 0.0016(10) 0.0035(10) 0.0021(10)
C10 0.0140(12) 0.0208(14) 0.0151(11) -0.0004(11) 0.0047(10) 0.0033(10)
C11 0.0195(14) 0.0169(14) 0.0196(12) -0.0014(11) 0.0035(10) 0.0076(11)
C12 0.0230(15) 0.0171(13) 0.0141(12) -0.0006(10) 0.0025(11) 0.0050(11)
C13 0.0215(13) 0.0138(11) 0.0128(10) 0.0011(11) 0.0052(9) 0.0019(11)
C14 0.0156(13) 0.0132(12) 0.0145(11) -0.0018(10) 0.0038(10) 0.0017(10)
C15 0.0183(14) 0.0149(13) 0.0161(12) -0.0013(10) 0.0042(10) 0.0040(11)
C16 0.0198(14) 0.0203(14) 0.0155(12) -0.0007(10) 0.0042(10) 0.0009(11)
C17 0.0162(14) 0.0290(17) 0.0216(14) -0.0012(12) 0.0008(11) 0.0003(12)
O1S 0.040(2) 0.102(4) 0.056(3) 0.016(2) 0.0093(19) 0.007(2)
C1S 0.055(3) 0.031(2) 0.059(3) 0.007(2) 0.035(2) -0.003(2)

loop_
_atom_type_symbol
_atom_type_description
_atom_type_scat_dispersion_real
_atom_type_scat_dispersion_imag
_atom_type_scat_source
C C 0.0033 0.0016 'International Tables Vol C Tables 4.2.6.8 and 6.1.1.4'
H H 0.0000 0.0000 'International Tables Vol C Tables 4.2.6.8 and 6.1.1.4'
N N 0.0061 0.0033 'International Tables Vol C Tables 4.2.6.8 and 6.1.1.4'
O O 0.0106 0.0060 'International Tables Vol C Tables 4.2.6.8 and 6.1.1.4'
Br Br -0.2901 2.4595 'International Tables Vol C Tables 4.2.6.8 and 6.1.1.4'

loop_
_geom_angle_atom_site_label_1
_geom_angle_atom_site_label_2
_geom_angle_atom_site_label_3
_geom_angle
C2 C1 C12 120.5(3)
C2 C1 H1A 119.7
C12 C1 H1A 119.7
C1 C2 C3 122.3(3)
C1 C2 H2A 118.9
C3 C2 H2A 118.9
C4 C3 C2 115.8(3)
C4 C3 H3A 122.1
C2 C3 H3A 122.1
C13 C4 O5 111.6(3)
C13 C4 C3 121.7(3)
O5 C4 C3 126.5(3)
C4 O5 C5 106.8(2)
O5 C5 C6 109.3(2)
O5 C5 C14 106.1(2)
C6 C5 C14 111.7(2)
O5 C5 H5A 109.9
C6 C5 H5A 109.9
C14 C5 H5A 109.9
N6 C6 C7 110.4(3)
N6 C6 C5 108.2(3)
C7 C6 C5 112.6(2)
N6 C6 H6A 108.5
C7 C6 H6A 108.5
C5 C6 H6A 108.5
C6 N6 H6B 109.5
C6 N6 H6C 109.5
H6B N6 H6C 109.5
C6 N6 H6D 109.5
H6B N6 H6D 109.5
H6C N6 H6D 109.5
C6 C7 C8 111.2(3)
C6 C7 H7A 109.4
C8 C7 H7A 109.4
C6 C7 H7B 109.4
C8 C7 H7B 109.4
H7A C7 H7B 108.0
C7 C8 C9 114.1(3)
C7 C8 H8A 108.7
C9 C8 H8A 108.7
C7 C8 H8B 108.7
C9 C8 H8B 108.7
H8A C8 H8B 107.6
C14 C9 C10 106.5(2)
C14 C9 C8 113.6(3)
C10 C9 C8 110.6(2)
C14 C9 H9A 108.7
C10 C9 H9A 108.7
C8 C9 H9A 108.7
N17 C10 C9 106.7(2)
N17 C10 C11 111.7(2)
C9 C10 C11 115.2(2)
N17 C10 H10A 107.7
C9 C10 H10A 107.7
C11 C10 H10A 107.7
C12 C11 C10 114.2(2)
C12 C11 H11A 108.7
C10 C11 H11A 108.7
C12 C11 H11B 108.7
C10 C11 H11B 108.7
H11A C11 H11B 107.6
C13 C12 C1 116.8(3)
C13 C12 C11 118.8(3)
C1 C12 C11 124.2(3)
C12 C13 C4 122.5(3)
C12 C13 C14 126.5(3)
C4 C13 C14 110.2(3)
C13 C14 C15 112.9(2)
C13 C14 C5 100.9(2)
C15 C14 C5 110.9(2)
C13 C14 C9 106.9(2)
C15 C14 C9 109.0(2)
C5 C14 C9 116.0(2)
C16 C15 C14 112.3(2)
C16 C15 H15A 109.2
C14 C15 H15A 109.2
C16 C15 H15B 109.2
C14 C15 H15B 109.2
H15A C15 H15B 107.9
N17 C16 C15 110.1(2)
N17 C16 H16A 109.6
C15 C16 H16A 109.6
N17 C16 H16B 109.6
C15 C16 H16B 109.6
H16A C16 H16B 108.1
C17 N17 C16 110.9(2)
C17 N17 C10 113.8(2)
C16 N17 C10 111.5(2)
C17 N17 H17D 106.7
C16 N17 H17D 106.7
C10 N17 H17D 106.7
N17 C17 H17A 109.5
N17 C17 H17B 109.5
H17A C17 H17B 109.5
N17 C17 H17C 109.5
H17A C17 H17C 109.5
H17B C17 H17C 109.5
C1S O1S H1S 118.2(5)
O1S C1S H1SA 127.2(5)
O1S C1S H1SB 118.6(6)
H1SA C1S H1SB 106.7(2)
O1S C1S H1SC 85.8(6)
H1SA C1S H1SC 106.7(2)
H1SB C1S H1SC 106.7(2)

loop_
_geom_bond_atom_site_label_1
_geom_bond_atom_site_label_2
_geom_bond_distance
C1 C2 1.390(5)
C1 C12 1.399(4)
C1 H1A 0.9500
C2 C3 1.412(5)
C2 H2A 0.9500
C3 C4 1.387(5)
C3 H3A 0.9500
C4 C13 1.381(4)
C4 O5 1.383(4)
O5 C5 1.470(4)
C5 C6 1.539(4)
C5 C14 1.541(4)
C5 H5A 1.0000
C6 N6 1.495(4)
C6 C7 1.523(4)
C6 H6A 1.0000
N6 H6B 0.9100
N6 H6C 0.9100
N6 H6D 0.9100
C7 C8 1.537(5)
C7 H7A 0.9900
C7 H7B 0.9900
C8 C9 1.554(4)
C8 H8A 0.9900
C8 H8B 0.9900
C9 C14 1.543(4)
C9 C10 1.549(4)
C9 H9A 1.0000
C10 N17 1.517(4)
C10 C11 1.551(4)
C10 H10A 1.0000
C11 C12 1.506(5)
C11 H11A 0.9900
C11 H11B 0.9900
C12 C13 1.381(4)
C13 C14 1.492(4)
C14 C15 1.541(4)
C15 C16 1.521(4)
C15 H15A 0.9900
C15 H15B 0.9900
C16 N17 1.506(4)
C16 H16A 0.9900
C16 H16B 0.9900
N17 C17 1.487(4)
N17 H17D 0.9300
C17 H17A 0.9800
C17 H17B 0.9800
C17 H17C 0.9800
O1S C1S 1.299(5)
O1S H1S 0.8741(10)
C1S H1SA 0.9599(10)
C1S H1SB 0.9599(10)
C1S H1SC 0.9601(10)

loop_
_geom_hbond_atom_site_label_D
_geom_hbond_atom_site_label_H
_geom_hbond_atom_site_label_A
_geom_hbond_distance_DH
_geom_hbond_distance_HA
_geom_hbond_distance_DA
_geom_hbond_angle_DHA
_geom_hbond_site_symmetry_A
N6 H6B Br2 0.91 2.40 3.261(3) 158.9 .
N6 H6C Br1 0.91 2.45 3.312(3) 157.3 2_456
N6 H6D Br1 0.91 2.39 3.278(3) 165.7 .
N17 H17D Br2 0.93 2.66 3.352(3) 131.5 2_346
N17 H17D Br1 0.93 2.96 3.594(3) 126.7 1_455
O1S H1S Br1 0.8741(10) 3.175(10) 3.725(4) 123.1(10) .
O1S H1S Br2 0.8741(10) 3.030(7) 3.700(3) 135.0(8) 2_446

loop_
_geom_torsion_atom_site_label_1
_geom_torsion_atom_site_label_2
_geom_torsion_atom_site_label_3
_geom_torsion_atom_site_label_4
_geom_torsion
C12 C1 C2 C3 -2.2(5)
C1 C2 C3 C4 1.9(5)
C2 C3 C4 C13 2.4(4)
C2 C3 C4 O5 -172.0(3)
C13 C4 O5 C5 -12.2(3)
C3 C4 O5 C5 162.7(3)
C4 O5 C5 C6 -100.3(3)
C4 O5 C5 C14 20.3(3)
O5 C5 C6 N6 -44.9(3)
C14 C5 C6 N6 -162.1(2)
O5 C5 C6 C7 77.3(3)
C14 C5 C6 C7 -39.8(3)
N6 C6 C7 C8 -174.6(2)
C5 C6 C7 C8 64.4(3)
C6 C7 C8 C9 -29.3(4)
C7 C8 C9 C14 -24.7(4)
C7 C8 C9 C10 -144.3(3)
C14 C9 C10 N17 66.4(3)
C8 C9 C10 N17 -169.7(3)
C14 C9 C10 C11 -58.1(3)
C8 C9 C10 C11 65.7(3)
N17 C10 C11 C12 -97.9(3)
C9 C10 C11 C12 24.0(4)
C2 C1 C12 C13 -1.7(4)
C2 C1 C12 C11 172.8(3)
C10 C11 C12 C13 6.5(4)
C10 C11 C12 C1 -167.9(3)
C1 C12 C13 C4 6.0(4)
C11 C12 C13 C4 -168.8(3)
C1 C12 C13 C14 174.3(3)
C11 C12 C13 C14 -0.6(4)
O5 C4 C13 C12 168.6(3)
C3 C4 C13 C12 -6.6(4)
O5 C4 C13 C14 -1.4(3)
C3 C4 C13 C14 -176.5(3)
C12 C13 C14 C15 85.5(3)
C4 C13 C14 C15 -105.0(3)
C12 C13 C14 C5 -156.1(3)
C4 C13 C14 C5 13.4(3)
C12 C13 C14 C9 -34.4(4)
C4 C13 C14 C9 135.0(2)
O5 C5 C14 C13 -20.0(3)
C6 C5 C14 C13 99.1(3)
O5 C5 C14 C15 99.9(3)
C6 C5 C14 C15 -141.1(3)
O5 C5 C14 C9 -135.0(2)
C6 C5 C14 C9 -16.0(3)
C10 C9 C14 C13 59.7(3)
C8 C9 C14 C13 -62.3(3)
C10 C9 C14 C15 -62.7(3)
C8 C9 C14 C15 175.3(3)
C10 C9 C14 C5 171.3(2)
C8 C9 C14 C5 49.3(3)
C13 C14 C15 C16 -62.4(3)
C5 C14 C15 C16 -174.8(2)
C9 C14 C15 C16 56.3(3)
C14 C15 C16 N17 -52.2(3)
C15 C16 N17 C17 -175.1(3)
C15 C16 N17 C10 56.9(3)
C9 C10 N17 C17 169.0(2)
C11 C10 N17 C17 -64.3(3)
C9 C10 N17 C16 -64.7(3)
C11 C10 N17 C16 62.0(3)
